data_2203012
loop_
_publ_author_name
'Yang, Shi-Yao'
'Long, La-Sheng'
'Tao, Jun'
'Huang, Rong-Bin'
'Zheng, Lan-Sun'
'Ng, Seik Weng'

_publ_section_title
;
 Poly[nickel(II)-\m-4,4'-bipyridine-\m-terephthalato]
;
_journal_issue 7
_journal_name_full 'Acta Crystallographica Section E'
_journal_page_first m454
_journal_page_last m455
_journal_paper_doi 10.1107/S1600536803012704
_journal_volume 59
_journal_year 2003
_chemical_formula_iupac '[Ni (C8 H4 O4) (C10 H8 N2)]'
_chemical_formula_moiety 'C18 H12 N2 Ni O4'
_chemical_formula_sum 'C18 H12 N2 Ni O4'
_chemical_formula_weight 379.01
_chemical_name_systematic
;
poly[\m~2~-terephthalato-\m~4~-terephthalato-bis[(\m~2~-4,4'-
bipyridine)nickel(II)]]
;
_space_group_IT_number 12
_symmetry_cell_setting monoclinic
_symmetry_space_group_name_Hall '-C 2y'
_symmetry_space_group_name_H-M 'C 1 2/m 1'
_atom_sites_solution_hydrogens geom
_atom_sites_solution_primary direct
_atom_sites_solution_secondary difmap
_audit_creation_method SHELXL-97
_cell_angle_alpha 90.00
_cell_angle_beta 119.22(3)
_cell_angle_gamma 90.00
_cell_formula_units_Z 4
_cell_length_a 16.610(3)
_cell_length_b 10.222(2)
_cell_length_c 11.237(2)
_cell_measurement_reflns_used 25
_cell_measurement_temperature 298(2)
_cell_measurement_theta_max 16.0
_cell_measurement_theta_min 14.0
_cell_volume 1665.1(7)
_computing_cell_refinement 'CAD-4 Software'
_computing_data_collection 'CAD-4 Software (Enraf-Nonius, 1988)'
_computing_data_reduction 'XCAD4 (Harms, 1997)'
_computing_molecular_graphics 'ORTEPII (Johnson, 1976)'
_computing_publication_material SHELXL97
_computing_structure_refinement 'SHELXL97 (Sheldrick, 1997)'
_computing_structure_solution 'SHELXS97 (Sheldrick, 1997)'
_diffrn_ambient_temperature 298(2)
_diffrn_measured_fraction_theta_full 1.00
_diffrn_measured_fraction_theta_max 1.00
_diffrn_measurement_device_type 'Enraf-Nonius CAD-4'
_diffrn_measurement_method \w
_diffrn_radiation_monochromator graphite
_diffrn_radiation_source 'fine-focus sealed tube'
_diffrn_radiation_type MoK\a
_diffrn_radiation_wavelength 0.71073
_diffrn_reflns_av_R_equivalents 0.038
_diffrn_reflns_av_sigmaI/netI 0.069
_diffrn_reflns_limit_h_max 20
_diffrn_reflns_limit_h_min 0
_diffrn_reflns_limit_k_max 12
_diffrn_reflns_limit_k_min 0
_diffrn_reflns_limit_l_max 12
_diffrn_reflns_limit_l_min -13
_diffrn_reflns_number 1790
_diffrn_reflns_theta_full 26.0
_diffrn_reflns_theta_max 26.0
_diffrn_reflns_theta_min 2.1
_diffrn_standards_decay_% 0
_diffrn_standards_interval_time 60
_diffrn_standards_number 3
_exptl_absorpt_coefficient_mu 1.19
_exptl_absorpt_correction_T_max 0.877
_exptl_absorpt_correction_T_min 0.696
_exptl_absorpt_correction_type psi-scan
_exptl_absorpt_process_details '(North et al., 1968)'
_exptl_crystal_colour Green
_exptl_crystal_density_diffrn 1.512
_exptl_crystal_density_method 'not measured'
_exptl_crystal_description Block
_exptl_crystal_F_000 776
_exptl_crystal_size_max 0.18
_exptl_crystal_size_mid 0.18
_exptl_crystal_size_min 0.11
_refine_diff_density_max 0.67
_refine_diff_density_min -0.73
_refine_ls_extinction_method none
_refine_ls_goodness_of_fit_ref 1.03
_refine_ls_hydrogen_treatment constr
_refine_ls_matrix_type full
_refine_ls_number_parameters 128
_refine_ls_number_reflns 1728
_refine_ls_number_restraints 0
_refine_ls_restrained_S_all 1.03
_refine_ls_R_factor_all 0.081
_refine_ls_R_factor_gt 0.055
_refine_ls_shift/su_max 0.001
_refine_ls_shift/su_mean <0.001
_refine_ls_structure_factor_coef Fsqd
_refine_ls_weighting_details 'calc w = 1/[\s^2^(Fo^2^)+(0.0649P)^2^+1.5719P] where P = (Fo^2^+2Fc^2^)/3'
_refine_ls_weighting_scheme calc
_refine_ls_wR_factor_gt 0.122
_refine_ls_wR_factor_ref 0.135
_reflns_number_gt 1312
_reflns_number_total 1728
_reflns_threshold_expression I>2\s(I)
_cod_data_source_file ya6163.cif
_cod_data_source_block I
_cod_depositor_comments
;
The following automatic conversions were performed:
'_symmetry_cell_setting' value 'Monoclinic' changed to 'monoclinic'
according to '/home/saulius/struct/CIF-dictionaries/cif_core.dic'
dictionary named 'cif_core.dic' version 2.4.1 from 2010-06-29.

Automatic conversion script
Id: cif_fix_enum 1527 2010-12-29 10:47:43Z saulius 

The following automatic conversions were performed:

'_symmetry_cell_setting' value 'Monoclinic' changed to 'monoclinic'
according to /home/saulius/struct/CIF-dictionaries/cif_core.dic
dictionary named 'cif_core.dic' version 2.4.1 from 2010-06-29.

Automatic conversion script
Id: cif_fix_values 1715 2011-07-08 13:25:40Z adriana 
;
_cod_original_cell_volume 1665.1(5)
_cod_original_sg_symbol_H-M 'C 2/m'
_cod_database_code 2203012
_cod_database_fobs_code 2203012

loop_
_symmetry_equiv_pos_as_xyz
'x, y, z'
'-x, y, -z'
'x+1/2, y+1/2, z'
'-x+1/2, y+1/2, -z'
'-x, -y, -z'
'x, -y, z'
'-x+1/2, -y+1/2, -z'
'x+1/2, -y+1/2, z'

loop_
_atom_site_label
_atom_site_fract_x
_atom_site_fract_y
_atom_site_fract_z
_atom_site_U_iso_or_equiv
_atom_site_adp_type
_atom_site_calc_flag
_atom_site_refinement_flags
_atom_site_occupancy
_atom_site_disorder_assembly
_atom_site_disorder_group
_atom_site_type_symbol
Ni1 0.63763(5) 0.5000 0.15968(7) 0.0204(2) Uani d S 1 . . Ni
O1 0.5599(2) 0.3384(3) 0.1060(3) 0.0300(10) Uani d . 1 . . O
O2 0.7648(2) 0.6073(3) 0.2635(3) 0.0340(10) Uani d . 1 . . O
N1 0.6494(4) 0.5000 -0.0159(5) 0.0290(10) Uani d S 1 . . N
N2 0.6350(4) 0.5000 -0.6569(5) 0.0280(10) Uani d S 1 . . N
C1 0.5000 0.2834(6) 0.0000 0.0230(10) Uani d S 1 . . C
C2 0.5000 0.1366(6) 0.0000 0.0260(10) Uani d S 1 . . C
C3 0.5728(3) 0.0668(4) 0.1012(5) 0.0370(10) Uani d . 1 . . C
C4 0.8056(4) 0.5000 0.3015(6) 0.031(2) Uani d S 1 . . C
C5 0.9073(4) 0.5000 0.4034(7) 0.032(2) Uani d S 1 . . C
C6 0.9709(6) 0.5000 0.3714(9) 0.170(10) Uani d S 1 . . C
C7 1.0645(7) 0.5000 0.4680(10) 0.200(10) Uani d S 1 . . C
C8 0.6533(3) 0.3893(5) -0.0760(5) 0.0360(10) Uani d . 1 . . C
C9 0.6551(4) 0.3842(5) -0.1963(5) 0.0400(10) Uani d . 1 . . C
C10 0.6537(5) 0.5000 -0.2622(6) 0.032(2) Uani d S 1 . . C
C11 0.6482(5) 0.5000 -0.3981(6) 0.032(2) Uani d S 1 . . C
C12 0.6469(6) 0.3881(5) -0.4644(6) 0.080(3) Uani d . 1 . . C
C13 0.6392(5) 0.3915(6) -0.5913(6) 0.071(2) Uani d . 1 . . C
H3 0.6224 0.1116 0.1702 0.044 Uiso calc R 1 . . H
H6 0.9544 0.5000 0.2795 0.207 Uiso calc SR 1 . . H
H7 1.1078 0.5000 0.4386 0.245 Uiso calc SR 1 . . H
H8 0.6548 0.3107 -0.0334 0.044 Uiso calc R 1 . . H
H9 0.6573 0.3040 -0.2336 0.048 Uiso calc R 1 . . H
H12 0.6514 0.3078 -0.4227 0.096 Uiso calc R 1 . . H
H13 0.6368 0.3123 -0.6337 0.085 Uiso calc R 1 . . H

loop_
_atom_site_aniso_label
_atom_site_aniso_U_11
_atom_site_aniso_U_22
_atom_site_aniso_U_33
_atom_site_aniso_U_12
_atom_site_aniso_U_13
_atom_site_aniso_U_23
Ni1 0.0262(4) 0.0165(4) 0.0159(4) 0.000 0.0082(3) 0.000
O1 0.041(2) 0.016(2) 0.025(2) -0.0060(10) 0.0100(10) -0.0020(10)
O2 0.031(2) 0.026(2) 0.036(2) -0.0010(10) 0.0080(10) 0.0020(10)
N1 0.036(3) 0.029(3) 0.023(3) 0.000 0.015(2) 0.000
N2 0.041(3) 0.018(3) 0.027(3) 0.000 0.018(3) 0.000
C1 0.029(3) 0.014(3) 0.026(3) 0.000 0.014(3) 0.000
C2 0.032(3) 0.010(3) 0.034(3) 0.000 0.015(3) 0.000
C3 0.034(3) 0.018(2) 0.036(2) 0.001(2) -0.001(2) -0.002(2)
C4 0.033(4) 0.029(4) 0.028(3) 0.000 0.013(3) 0.000
C5 0.026(3) 0.031(4) 0.030(3) 0.000 0.007(3) 0.000
C6 0.026(5) 0.46(3) 0.033(5) 0.000 0.011(4) 0.000
C7 0.027(5) 0.53(4) 0.047(6) 0.000 0.014(5) 0.000
C8 0.060(3) 0.024(3) 0.035(2) 0.005(2) 0.032(2) 0.003(2)
C9 0.070(4) 0.026(3) 0.036(3) 0.006(2) 0.035(3) 0.000(2)
C10 0.047(4) 0.024(3) 0.025(3) 0.000 0.017(3) 0.000
C11 0.049(4) 0.023(4) 0.031(3) 0.000 0.024(3) 0.000
C12 0.198(8) 0.020(3) 0.052(4) 0.002(4) 0.083(5) 0.006(3)
C13 0.153(7) 0.029(3) 0.048(3) 0.001(4) 0.062(4) -0.002(3)

loop_
_atom_type_symbol
_atom_type_description
_atom_type_scat_dispersion_real
_atom_type_scat_dispersion_imag
_atom_type_scat_source
C C 0.0033 0.0016 'International Tables Vol C Tables 4.2.6.8 and 6.1.1.4'
H H 0.0000 0.0000 'International Tables Vol C Tables 4.2.6.8 and 6.1.1.4'
N N 0.0061 0.0033 'International Tables Vol C Tables 4.2.6.8 and 6.1.1.4'
O O 0.0106 0.0060 'International Tables Vol C Tables 4.2.6.8 and 6.1.1.4'
Ni Ni 0.3393 1.1124 'International Tables Vol C Tables 4.2.6.8 and 6.1.1.4'

loop_
_geom_angle_atom_site_label_1
_geom_angle_atom_site_label_2
_geom_angle_atom_site_label_3
_geom_angle_site_symmetry_1
_geom_angle_site_symmetry_3
_geom_angle
_geom_angle_publ_flag
O1 Ni1 O1 . 6_565 111.4(2) yes
O1 Ni1 O2 . . 154.70(10) yes
O1 Ni1 O2 . 6_565 93.50(10) yes
O1 Ni1 N1 . . 93.40(10) yes
O1 Ni1 N2 . 1_556 88.60(10) yes
O1 Ni1 O2 6_565 . 93.50(10) no
O1 Ni1 O2 6_565 6_565 154.70(10) no
O1 Ni1 N1 6_565 . 93.40(10) no
O1 Ni1 N2 6_565 1_556 88.60(10) no
O2 Ni1 O2 . 6_565 61.3(2) yes
O2 Ni1 N1 . . 89.5(2) yes
O2 Ni1 N2 . 1_556 87.3(2) yes
O2 Ni1 N1 6_565 . 89.5(2) no
O2 Ni1 N2 6_565 1_556 87.3(2) no
N1 Ni1 N2 . 1_556 176.3(2) yes
C1 O1 Ni1 . . 138.9(3) no
C4 O2 Ni1 . . 87.9(3) no
C8 N1 C8 . 6_565 115.8(5) no
C8 N1 Ni1 . . 122.1(3) no
C8 N1 Ni1 6_565 . 122.1(3) no
C13 N2 C13 6_565 . 115.1(6) no
C13 N2 Ni1 6_565 1_554 122.2(3) no
C13 N2 Ni1 . 1_554 122.2(3) no
O1 C1 O1 . 2_655 126.7(5) no
O1 C1 C2 . . 116.7(3) no
O1 C1 C2 2_655 . 116.7(3) no
C3 C2 C3 2_655 . 118.0(6) no
C3 C2 C1 2_655 . 121.0(3) no
C3 C2 C1 . . 121.0(3) no
C3 C3 C2 6 . 121.0(3) no
O2 C4 O2 6_565 . 122.6(6) no
O2 C4 C5 6_565 . 118.6(3) no
O2 C4 C5 . . 118.6(3) no
C6 C5 C7 . 5_766 114.9(8) no
C6 C5 C4 . . 124.2(7) no
C7 C5 C4 5_766 . 120.9(7) no
C5 C6 C7 . . 122.8(9) no
C5 C7 C6 5_766 . 122.0(10) no
N1 C8 C9 . . 124.2(4) no
C8 C9 C10 . . 119.4(5) no
C9 C10 C9 6_565 . 116.7(6) no
C9 C10 C11 6_565 . 121.7(3) no
C9 C10 C11 . . 121.7(3) no
C12 C11 C12 6_565 . 114.5(6) no
C12 C11 C10 6_565 . 122.7(3) no
C12 C11 C10 . . 122.7(3) no
C11 C12 C13 . . 121.3(5) no
N2 C13 C12 . . 123.9(5) no
C3 C3 H3 6 . 119.5 no
C2 C3 H3 . . 119.5 no
C5 C6 H6 . . 118.6 no
C7 C6 H6 . . 118.6 no
C5 C7 H7 5_766 . 118.8 no
C6 C7 H7 . . 118.8 no
N1 C8 H8 . . 117.9 no
C9 C8 H8 . . 117.9 no
C8 C9 H9 . . 120.3 no
C10 C9 H9 . . 120.3 no
C11 C12 H12 . . 119.4 no
C13 C12 H12 . . 119.4 no
N2 C13 H13 . . 118.1 no
C12 C13 H13 . . 118.1 no

loop_
_geom_bond_atom_site_label_1
_geom_bond_atom_site_label_2
_geom_bond_site_symmetry_2
_geom_bond_distance
_geom_bond_publ_flag
Ni1 O1 . 1.999(3) yes
Ni1 O1 6_565 1.999(3) no
Ni1 O2 . 2.149(3) yes
Ni1 O2 6_565 2.149(3) no
Ni1 N1 . 2.076(5) yes
Ni1 N2 1_556 2.084(5) no
O1 C1 . 1.252(4) no
O2 C4 . 1.250(4) no
N1 C8 . 1.335(5) no
N1 C8 6_565 1.335(5) no
N2 C13 6_565 1.314(6) no
N2 C13 . 1.314(6) no
C1 O1 2_655 1.252(4) no
C1 C2 . 1.501(8) no
C2 C3 2_655 1.387(5) no
C2 C3 . 1.387(5) no
C3 C3 6 1.365(9) no
C4 O2 6_565 1.250(4) no
C4 C5 . 1.508(9) no
C5 C6 . 1.270(10) no
C5 C7 5_766 1.280(10) no
C6 C7 . 1.400(10) no
C7 C5 5_766 1.280(10) no
C8 C9 . 1.367(6) no
C9 C10 . 1.391(6) no
C10 C9 6_565 1.391(6) no
C10 C11 . 1.484(8) no
C11 C12 6_565 1.360(6) no
C11 C12 . 1.360(6) no
C12 C13 . 1.369(7) no
C3 H3 . 0.93 no
C6 H6 . 0.93 no
C7 H7 . 0.93 no
C8 H8 . 0.93 no
C9 H9 . 0.93 no
C12 H12 . 0.93 no
C13 H13 . 0.93 no

loop_
_geom_torsion_atom_site_label_1
_geom_torsion_atom_site_label_2
_geom_torsion_atom_site_label_3
_geom_torsion_atom_site_label_4
_geom_torsion_site_symmetry_1
_geom_torsion_site_symmetry_4
_geom_torsion
_geom_torsion_publ_flag
O1 Ni1 O1 C1 6_565 . 62.0(5) no
N1 Ni1 O1 C1 . . -33.1(4) no
N2 Ni1 O1 C1 1_556 . 150.0(4) no
O2 Ni1 O1 C1 . . -129.3(4) no
O2 Ni1 O1 C1 6_565 . -122.8(4) no
O1 Ni1 O2 C4 . . 4.9(5) no
O1 Ni1 O2 C4 6_565 . 174.4(4) no
N1 Ni1 O2 C4 . . -92.2(4) no
N2 Ni1 O2 C4 1_556 . 86.0(4) no
O2 Ni1 O2 C4 6_565 . -2.5(4) no
O1 Ni1 N1 C8 . . -34.0(5) no
O1 Ni1 N1 C8 6_565 . -145.7(5) no
N2 Ni1 N1 C8 1_556 . 90.2(5) no
O2 Ni1 N1 C8 . . 120.8(5) no
O2 Ni1 N1 C8 6_565 . 59.5(5) no
O1 Ni1 N1 C8 . 6_565 145.7(5) no
O1 Ni1 N1 C8 6_565 6_565 34.0(5) no
N2 Ni1 N1 C8 1_556 6_565 -90.2(5) no
O2 Ni1 N1 C8 . 6_565 -59.5(5) no
O2 Ni1 N1 C8 6_565 6_565 -120.8(5) no
Ni1 O1 C1 O1 . 2_655 -33.8(3) no
Ni1 O1 C1 C2 . . 146.2(3) no
O1 C1 C2 C3 . 2_655 168.3(3) no
O1 C1 C2 C3 2_655 2_655 -11.7(3) no
O1 C1 C2 C3 . . -11.7(3) no
O1 C1 C2 C3 2_655 . 168.3(3) no
C3 C2 C3 C3 2_655 6 0.0 no
C1 C2 C3 C3 . 6 180.0 no
Ni1 O2 C4 O2 . 6_565 4.4(7) no
Ni1 O2 C4 C5 . . -172.2(6) no
O2 C4 C5 C6 6_565 . 91.6(6) no
O2 C4 C5 C6 . . -91.6(6) no
O2 C4 C5 C7 6_565 5_766 -88.4(6) no
O2 C4 C5 C7 . 5_766 88.4(6) no
C7 C5 C6 C7 5_766 . 0.000(3) no
C4 C5 C6 C7 . . 180.000(2) no
C5 C6 C7 C5 . 5_766 0.000(2) no
C8 N1 C8 C9 6_565 . -4.0(10) no
Ni1 N1 C8 C9 . . 175.6(4) no
N1 C8 C9 C10 . . 0.5(9) no
C8 C9 C10 C9 . 6_565 3.0(10) no
C8 C9 C10 C11 . . -175.1(6) no
C9 C10 C11 C12 6_565 6_565 2.0(10) no
C9 C10 C11 C12 . 6_565 -179.8(7) no
C9 C10 C11 C12 6_565 . 179.8(7) no
C9 C10 C11 C12 . . -2.0(10) no
C12 C11 C12 C13 6_565 . -4(2) no
C10 C11 C12 C13 . . 178.2(7) no
C13 N2 C13 C12 6_565 . .0(10) no
Ni1 N2 C13 C12 1_554 . 173.2(6) no
C11 C12 C13 N2 . . 2.0(10) no
